data_7224092
loop_
_publ_author_name
'Wang, Chun-Jie'
'Wang, Ting-Ting'
'Lan, Qing'
'Yao, shuang'
'Wu, Hong-Li'
'Zhang, Zhi-Ming'
'Wang, Enbo'

_publ_section_title
;
 Polyoxometalate-Based Supramolecular Architecture Constructed from Purely
 Inorganic 1D Chain and Metal-Organic Layer with Efficient Catalytic
 Activity
;
_journal_name_full 'RSC Adv.'
_journal_paper_doi 10.1039/C5RA23830G
_journal_year 2016
_chemical_formula_sum 'C28 H24 Ag9 Mo12 N16 O41 P'
_chemical_formula_weight 3393.71
_chemical_name_systematic
; 
 ? 
;
_space_group_IT_number 140
_symmetry_cell_setting tetragonal
_symmetry_space_group_name_Hall '-I 4 2c'
_symmetry_space_group_name_H-M 'I 4/m c m'
_atom_sites_solution_hydrogens geom
_atom_sites_solution_primary direct
_atom_sites_solution_secondary difmap
_audit_creation_method SHELXL-97
_audit_update_record
;
2015-11-02 deposited with the CCDC.
2016-01-29 downloaded from the CCDC.
;
_cell_angle_alpha 90.00
_cell_angle_beta 90.00
_cell_angle_gamma 90.00
_cell_formula_units_Z 4
_cell_length_a 18.0182(7)
_cell_length_b 18.0182(7)
_cell_length_c 19.6454(15)
_cell_measurement_reflns_used 1608
_cell_measurement_temperature 296(2)
_cell_measurement_theta_max 27.48
_cell_measurement_theta_min 1.60
_cell_volume 6378.0(6)
_computing_cell_refinement auto
_computing_data_collection auto
_computing_data_reduction auto
_computing_structure_refinement 'SHELXL-97 (Sheldrick, 1997)'
_computing_structure_solution 'SHELXS-97 (Sheldrick, 1990)'
_diffrn_ambient_temperature 296(2)
_diffrn_measured_fraction_theta_full 0.999
_diffrn_measured_fraction_theta_max 0.999
_diffrn_measurement_device_type 'Bruker APEX area-detector diffractometer'
_diffrn_measurement_method '\f and \w scan'
_diffrn_radiation_monochromator graphite
_diffrn_radiation_source 'fine-focus sealed tube'
_diffrn_radiation_type MoK\a
_diffrn_radiation_wavelength 0.71073
_diffrn_reflns_av_R_equivalents 0.0337
_diffrn_reflns_av_sigmaI/netI 0.0188
_diffrn_reflns_limit_h_max 22
_diffrn_reflns_limit_h_min -21
_diffrn_reflns_limit_k_max 23
_diffrn_reflns_limit_k_min -15
_diffrn_reflns_limit_l_max 25
_diffrn_reflns_limit_l_min -25
_diffrn_reflns_number 18257
_diffrn_reflns_theta_full 27.48
_diffrn_reflns_theta_max 27.48
_diffrn_reflns_theta_min 1.60
_diffrn_standards_decay_% 0
_diffrn_standards_interval_time 0
_diffrn_standards_number 0
_exptl_absorpt_coefficient_mu 5.095
_exptl_absorpt_correction_T_max 0.7848
_exptl_absorpt_correction_T_min 0.5357
_exptl_absorpt_correction_type multi-scan
_exptl_absorpt_process_details 'ABSCOR by T.Higashi    8 March, 1995'
_exptl_crystal_colour yellow
_exptl_crystal_density_diffrn 3.534
_exptl_crystal_density_method 'not measured'
_exptl_crystal_description block
_exptl_crystal_F_000 6296
_exptl_crystal_size_max 0.14
_exptl_crystal_size_mid 0.06
_exptl_crystal_size_min 0.05
_refine_diff_density_max 1.504
_refine_diff_density_min -2.417
_refine_diff_density_rms 0.202
_refine_ls_extinction_method none
_refine_ls_goodness_of_fit_ref 0.978
_refine_ls_hydrogen_treatment constr
_refine_ls_matrix_type full
_refine_ls_number_parameters 142
_refine_ls_number_reflns 1972
_refine_ls_number_restraints 42
_refine_ls_restrained_S_all 1.012
_refine_ls_R_factor_all 0.0725
_refine_ls_R_factor_gt 0.0594
_refine_ls_shift/su_max 0.000
_refine_ls_shift/su_mean 0.000
_refine_ls_structure_factor_coef Fsqd
_refine_ls_weighting_details 'calc w=1/[\s^2^(Fo^2^)+(0.0660P)^2^+297.0097P] where P=(Fo^2^+2Fc^2^)/3'
_refine_ls_weighting_scheme calc
_refine_ls_wR_factor_gt 0.1511
_refine_ls_wR_factor_ref 0.1612
_reflns_number_gt 1608
_reflns_number_total 1972
_reflns_threshold_expression >2sigma(I)
_cod_data_source_file c5ra23830g2.cif
_cod_data_source_block 1
_cod_depositor_comments
;
The following automatic conversions were performed:

'_symmetry_cell_setting' value 'Tetragonal' changed to 'tetragonal'
according to
/usr/data/users/saulius/crontab/automatic-downloads/rss-feeds/RSC/lib/dictionaries/cif_core.dic
dictionary named 'cif_core.dic' version 2.4.2 from 2011-04-26.

Automatic conversion script
Id: cif_fix_values 4268 2015-11-12 08:31:59Z antanas 
;
_cod_original_sg_symbol_H-M I4/mcm
_cod_database_code 7224092

loop_
_symmetry_equiv_pos_as_xyz
'x, y, z'
'-x, -y, z'
'-y, x, z'
'y, -x, z'
'-x, y, -z+1/2'
'x, -y, -z+1/2'
'y, x, -z+1/2'
'-y, -x, -z+1/2'
'x+1/2, y+1/2, z+1/2'
'-x+1/2, -y+1/2, z+1/2'
'-y+1/2, x+1/2, z+1/2'
'y+1/2, -x+1/2, z+1/2'
'-x+1/2, y+1/2, -z+1'
'x+1/2, -y+1/2, -z+1'
'y+1/2, x+1/2, -z+1'
'-y+1/2, -x+1/2, -z+1'
'-x, -y, -z'
'x, y, -z'
'y, -x, -z'
'-y, x, -z'
'x, -y, z-1/2'
'-x, y, z-1/2'
'-y, -x, z-1/2'
'y, x, z-1/2'
'-x+1/2, -y+1/2, -z+1/2'
'x+1/2, y+1/2, -z+1/2'
'y+1/2, -x+1/2, -z+1/2'
'-y+1/2, x+1/2, -z+1/2'
'x+1/2, -y+1/2, z'
'-x+1/2, y+1/2, z'
'-y+1/2, -x+1/2, z'
'y+1/2, x+1/2, z'

loop_
_atom_site_label
_atom_site_type_symbol
_atom_site_fract_x
_atom_site_fract_y
_atom_site_fract_z
_atom_site_U_iso_or_equiv
_atom_site_adp_type
_atom_site_occupancy
_atom_site_symmetry_multiplicity
_atom_site_calc_flag
_atom_site_refinement_flags
_atom_site_disorder_assembly
_atom_site_disorder_group
Mo1 Mo 0.32491(6) 0.41029(7) 0.5000 0.0443(4) Uani 1 2 d S . .
Mo2 Mo 0.45649(5) 0.36731(5) 0.37307(5) 0.0426(3) Uani 1 1 d . . .
Ag1 Ag 0.5000 0.5000 0.2500 0.0727(9) Uani 1 8 d S . .
Ag2 Ag 0.5000 0.15910(8) 0.2500 0.0929(7) Uani 1 2 d S . .
Ag3 Ag 0.79105(14) 0.29105(14) 0.3750(2) 0.0742(10) Uani 0.60 2 d SPU A 1
Ag4 Ag 0.76794(16) 0.26794(16) 0.3940(3) 0.0565(11) Uani 0.40 2 d SPU A 2
P1 P 0.5000 0.5000 0.5000 0.0194(10) Uani 1 8 d S . .
O1 O 0.2438(7) 0.3706(7) 0.5000 0.065(3) Uani 1 2 d SU . .
O2 O 0.4377(6) 0.3045(5) 0.3145(5) 0.069(3) Uani 1 1 d . . .
O3 O 0.3767(6) 0.3543(5) 0.4337(5) 0.079(3) Uani 1 1 d . . .
O4 O 0.5469(5) 0.4093(6) 0.3394(5) 0.080(3) Uani 1 1 d . . .
O5 O 0.4374(6) 0.4670(6) 0.4553(6) 0.026(2) Uani 0.50 1 d P . .
O6 O 0.5159(5) 0.3118(6) 0.4333(5) 0.082(3) Uani 1 1 d . . .
O7 O 0.5000 0.0000 0.2500 0.123 Uiso 1 8 d S . .
N1 N 0.7098(7) 0.2098(7) 0.3326(7) 0.060(4) Uani 1 2 d S . .
N2 N 0.6107(5) 0.1640(5) 0.2843(7) 0.065(3) Uani 1 1 d . . .
N3 N 0.8604(11) 0.3604(11) 0.4139(14) 0.115(7) Uani 1 2 d SU . .
C1 C 0.9721(11) 0.4721(11) 0.4153(13) 0.095(7) Uani 1 2 d SU . .
C2 C 0.8961(12) 0.4882(14) 0.4185(11) 0.122(7) Uani 1 1 d U . .
H2 H 0.8801 0.5368 0.4243 0.122 Uiso 1 1 calc R A .
C3 C 0.8465(14) 0.4328(14) 0.4131(13) 0.130(8) Uani 1 1 d U A .
H3 H 0.7970 0.4467 0.4082 0.130 Uiso 1 1 calc R . .
C4 C 0.6403(7) 0.2211(7) 0.3128(7) 0.064(3) Uani 1 1 d . A .
H4 H 0.6155 0.2658 0.3190 0.064 Uiso 1 1 calc R . .

loop_
_atom_site_aniso_label
_atom_site_aniso_U_11
_atom_site_aniso_U_22
_atom_site_aniso_U_33
_atom_site_aniso_U_23
_atom_site_aniso_U_13
_atom_site_aniso_U_12
Mo1 0.0223(5) 0.0345(6) 0.0759(9) 0.000 0.000 -0.0096(4)
Mo2 0.0422(5) 0.0297(4) 0.0558(6) -0.0127(4) -0.0040(4) -0.0056(3)
Ag1 0.0867(13) 0.0867(13) 0.0446(14) 0.000 0.000 0.000
Ag2 0.0410(7) 0.0507(8) 0.187(2) 0.000 -0.0056(11) 0.000
Ag3 0.0679(12) 0.0679(12) 0.087(2) -0.0159(12) -0.0159(12) -0.0019(15)
Ag4 0.0461(12) 0.0461(12) 0.077(3) -0.0147(13) -0.0147(13) -0.0032(15)
P1 0.0126(13) 0.0126(13) 0.033(3) 0.000 0.000 0.000
O1 0.046(6) 0.050(6) 0.101(7) 0.000 0.000 -0.022(5)
O2 0.093(7) 0.045(4) 0.069(6) -0.022(4) -0.005(5) -0.016(5)
O3 0.092(7) 0.043(4) 0.103(7) 0.022(5) 0.045(6) 0.037(5)
O4 0.052(5) 0.095(7) 0.093(7) 0.053(6) -0.025(5) -0.029(5)
O5 0.017(5) 0.016(5) 0.046(6) -0.002(5) -0.003(5) -0.002(4)
O6 0.047(5) 0.097(7) 0.102(7) 0.048(6) -0.029(5) -0.030(5)
N1 0.065(6) 0.065(6) 0.050(8) 0.003(6) 0.003(6) 0.031(7)
N2 0.042(5) 0.040(5) 0.113(9) 0.012(6) 0.007(6) 0.011(4)
N3 0.106(8) 0.106(8) 0.132(11) -0.020(6) -0.020(6) 0.026(8)
C1 0.096(8) 0.096(8) 0.093(10) -0.007(6) -0.007(6) 0.034(8)
C2 0.115(10) 0.107(10) 0.144(11) -0.001(9) -0.016(9) 0.045(8)
C3 0.112(10) 0.123(11) 0.156(12) -0.010(9) -0.027(9) 0.028(9)
C4 0.051(7) 0.053(7) 0.088(9) 0.008(7) 0.001(7) 0.022(6)

loop_
_atom_type_symbol
_atom_type_description
_atom_type_scat_dispersion_real
_atom_type_scat_dispersion_imag
_atom_type_scat_source
C C 0.0033 0.0016 'International Tables Vol C Tables 4.2.6.8 and 6.1.1.4'
H H 0.0000 0.0000 'International Tables Vol C Tables 4.2.6.8 and 6.1.1.4'
N N 0.0061 0.0033 'International Tables Vol C Tables 4.2.6.8 and 6.1.1.4'
O O 0.0106 0.0060 'International Tables Vol C Tables 4.2.6.8 and 6.1.1.4'
Mo Mo -1.6832 0.6857 'International Tables Vol C Tables 4.2.6.8 and 6.1.1.4'
Ag Ag -0.8971 1.1015 'International Tables Vol C Tables 4.2.6.8 and 6.1.1.4'
P P 0.1023 0.0942 'International Tables Vol C Tables 4.2.6.8 and 6.1.1.4'

loop_
_geom_angle_atom_site_label_1
_geom_angle_atom_site_label_2
_geom_angle_atom_site_label_3
_geom_angle
_geom_angle_site_symmetry_1
_geom_angle_site_symmetry_3
O1 Mo1 O6 101.4(5) . 19_566
O1 Mo1 O6 101.4(5) . 4_565
O6 Mo1 O6 88.3(6) 19_566 4_565
O1 Mo1 O3 102.0(5) . .
O6 Mo1 O3 156.6(5) 19_566 .
O6 Mo1 O3 87.7(4) 4_565 .
O1 Mo1 O3 102.0(5) . 18_556
O6 Mo1 O3 87.7(4) 19_566 18_556
O6 Mo1 O3 156.6(5) 4_565 18_556
O3 Mo1 O3 86.9(6) . 18_556
O1 Mo1 O5 158.8(3) . 18_556
O6 Mo1 O5 63.6(4) 19_566 18_556
O6 Mo1 O5 93.4(5) 4_565 18_556
O3 Mo1 O5 93.6(5) . 18_556
O3 Mo1 O5 64.2(4) 18_556 18_556
O1 Mo1 O5 158.8(3) . .
O6 Mo1 O5 93.4(5) 19_566 .
O6 Mo1 O5 63.6(4) 4_565 .
O3 Mo1 O5 64.2(4) . .
O3 Mo1 O5 93.6(5) 18_556 .
O5 Mo1 O5 42.4(6) 18_556 .
O2 Mo2 O6 101.0(5) . .
O2 Mo2 O3 101.5(5) . .
O6 Mo2 O3 88.3(4) . .
O2 Mo2 O4 103.0(5) . 4_565
O6 Mo2 O4 155.9(5) . 4_565
O3 Mo2 O4 88.9(4) . 4_565
O2 Mo2 O4 101.8(5) . .
O6 Mo2 O4 86.7(4) . .
O3 Mo2 O4 156.7(5) . .
O4 Mo2 O4 86.5(6) 4_565 .
O2 Mo2 O5 159.7(4) . .
O6 Mo2 O5 93.2(5) . .
O3 Mo2 O5 64.2(4) . .
O4 Mo2 O5 64.2(4) 4_565 .
O4 Mo2 O5 93.3(4) . .
O2 Mo2 O5 157.2(4) . 3_655
O6 Mo2 O5 62.8(4) . 3_655
O3 Mo2 O5 94.4(4) . 3_655
O4 Mo2 O5 93.6(5) 4_565 3_655
O4 Mo2 O5 63.2(4) . 3_655
O5 Mo2 O5 43.1(4) . 3_655
O4 Ag1 O4 61.5(3) 5_655 7
O4 Ag1 O4 154.7(4) 5_655 3_655
O4 Ag1 O4 141.2(4) 7 3_655
O4 Ag1 O4 92.8(5) 5_655 4_565
O4 Ag1 O4 100.0(5) 7 4_565
O4 Ag1 O4 92.7(6) 3_655 4_565
O4 Ag1 O4 141.2(4) 5_655 2_665
O4 Ag1 O4 92.8(5) 7 2_665
O4 Ag1 O4 61.5(3) 3_655 2_665
O4 Ag1 O4 61.5(3) 4_565 2_665
O4 Ag1 O4 100.0(5) 5_655 .
O4 Ag1 O4 154.7(4) 7 .
O4 Ag1 O4 61.5(3) 3_655 .
O4 Ag1 O4 61.5(3) 4_565 .
O4 Ag1 O4 92.7(6) 2_665 .
O4 Ag1 O4 61.5(3) 5_655 8_665
O4 Ag1 O4 92.7(6) 7 8_665
O4 Ag1 O4 100.0(5) 3_655 8_665
O4 Ag1 O4 141.2(4) 4_565 8_665
O4 Ag1 O4 154.7(4) 2_665 8_665
O4 Ag1 O4 92.8(5) . 8_665
O4 Ag1 O4 92.7(6) 5_655 6_565
O4 Ag1 O4 61.5(3) 7 6_565
O4 Ag1 O4 92.8(5) 3_655 6_565
O4 Ag1 O4 154.7(4) 4_565 6_565
O4 Ag1 O4 100.0(5) 2_665 6_565
O4 Ag1 O4 141.2(4) . 6_565
O4 Ag1 O4 61.5(3) 8_665 6_565
N2 Ag2 N2 175.2(5) 5_655 .
N3 Ag3 N1 178.5(10) . .
N1 Ag4 N3 150.3(9) . .
O5 P1 O5 108.8(4) 19_566 .
O5 P1 O5 69.1(9) 19_566 4_565
O5 P1 O5 71.2(4) . 4_565
O5 P1 O5 71.2(4) 19_566 18_556
O5 P1 O5 69.1(9) . 18_556
O5 P1 O5 108.8(4) 4_565 18_556
O5 P1 O5 71.2(4) 19_566 17_666
O5 P1 O5 180.000(2) . 17_666
O5 P1 O5 108.8(4) 4_565 17_666
O5 P1 O5 110.9(9) 18_556 17_666
O5 P1 O5 180.0(7) 19_566 3_655
O5 P1 O5 71.2(4) . 3_655
O5 P1 O5 110.9(9) 4_565 3_655
O5 P1 O5 108.8(4) 18_556 3_655
O5 P1 O5 108.8(4) 17_666 3_655
O5 P1 O5 110.9(9) 19_566 20_656
O5 P1 O5 108.8(4) . 20_656
O5 P1 O5 180.0(7) 4_565 20_656
O5 P1 O5 71.2(4) 18_556 20_656
O5 P1 O5 71.2(4) 17_666 20_656
O5 P1 O5 69.1(9) 3_655 20_656
O5 P1 O5 108.8(4) 19_566 2_665
O5 P1 O5 110.9(9) . 2_665
O5 P1 O5 71.2(4) 4_565 2_665
O5 P1 O5 180.000(2) 18_556 2_665
O5 P1 O5 69.1(9) 17_666 2_665
O5 P1 O5 71.2(4) 3_655 2_665
O5 P1 O5 108.8(4) 20_656 2_665
Mo2 O3 Mo1 138.2(6) . .
Mo2 O4 Mo2 139.0(6) 3_655 .
Mo2 O4 Ag1 103.0(4) 3_655 .
Mo2 O4 Ag1 102.1(4) . .
P1 O5 O5 55.4(4) . 18_556
P1 O5 O5 54.4(2) . 4_565
O5 O5 O5 90.000(2) 18_556 4_565
P1 O5 O5 54.4(2) . 3_655
O5 O5 O5 90.000(2) 18_556 3_655
O5 O5 O5 90.000(5) 4_565 3_655
P1 O5 Mo1 124.2(7) . .
O5 O5 Mo1 68.8(3) 18_556 .
O5 O5 Mo1 130.4(6) 4_565 .
O5 O5 Mo1 132.1(6) 3_655 .
P1 O5 Mo2 123.7(6) . .
O5 O5 Mo2 131.4(3) 18_556 .
O5 O5 Mo2 131.4(3) 4_565 .
O5 O5 Mo2 69.3(5) 3_655 .
Mo1 O5 Mo2 92.7(3) . .
P1 O5 Mo2 122.0(5) . 4_565
O5 O5 Mo2 130.8(3) 18_556 4_565
O5 O5 Mo2 67.6(5) 4_565 4_565
O5 O5 Mo2 130.8(3) 3_655 4_565
Mo1 O5 Mo2 92.6(3) . 4_565
Mo2 O5 Mo2 92.9(4) . 4_565
Mo2 O6 Mo1 140.6(6) . 3_655
C4 N1 C4 101.8(17) 32_545 .
C4 N1 Ag4 128.2(8) 32_545 .
C4 N1 Ag4 128.2(8) . .
C4 N1 Ag3 128.9(9) 32_545 .
C4 N1 Ag3 128.9(9) . .
Ag4 N1 Ag3 17.2(2) . .
C4 N2 N2 105.8(7) . 32_545
C4 N2 Ag2 124.4(8) . .
N2 N2 Ag2 129.8(3) 32_545 .
C3 N3 C3 112(3) 32_545 .
C3 N3 Ag3 120.7(16) 32_545 .
C3 N3 Ag3 120.7(16) . .
C3 N3 Ag4 123.5(15) 32_545 .
C3 N3 Ag4 123.5(15) . .
Ag3 N3 Ag4 14.0(3) . .
C2 C1 C2 114(3) 32_545 .
C2 C1 C1 123.0(15) 32_545 2_765
C2 C1 C1 123.0(15) . 2_765
C3 C2 C1 120(2) . .
N3 C3 C2 127(2) . .
N2 C4 N1 113.3(12) . .

loop_
_geom_bond_atom_site_label_1
_geom_bond_atom_site_label_2
_geom_bond_distance
_geom_bond_site_symmetry_2
Mo1 O1 1.627(11) .
Mo1 O6 1.882(9) 19_566
Mo1 O6 1.882(9) 4_565
Mo1 O3 1.893(8) .
Mo1 O3 1.893(8) 18_556
Mo1 O5 2.434(11) 18_556
Mo1 O5 2.434(11) .
Mo2 O2 1.649(8) .
Mo2 O6 1.883(9) .
Mo2 O3 1.883(9) .
Mo2 O4 1.884(9) 4_565
Mo2 O4 1.915(9) .
Mo2 O5 2.440(11) .
Mo2 O5 2.470(11) 3_655
Ag1 O4 2.543(9) 5_655
Ag1 O4 2.543(9) 7
Ag1 O4 2.543(9) 3_655
Ag1 O4 2.543(9) 4_565
Ag1 O4 2.543(9) 2_665
Ag1 O4 2.543(9) .
Ag1 O4 2.543(9) 8_665
Ag1 O4 2.543(9) 6_565
Ag2 N2 2.107(11) 5_655
Ag2 N2 2.107(11) .
Ag3 N3 1.92(3) .
Ag3 N1 2.233(18) .
Ag4 N1 1.912(17) .
Ag4 N3 2.39(3) .
P1 O5 1.549(11) 19_566
P1 O5 1.549(11) .
P1 O5 1.549(11) 4_565
P1 O5 1.549(11) 18_556
P1 O5 1.549(11) 17_666
P1 O5 1.549(11) 3_655
P1 O5 1.549(11) 20_656
P1 O5 1.549(11) 2_665
O4 Mo2 1.884(9) 3_655
O5 O5 1.76(2) 18_556
O5 O5 1.804(15) 4_565
O5 O5 1.804(15) 3_655
O5 Mo2 2.470(11) 4_565
O6 Mo1 1.882(9) 3_655
N1 C4 1.326(16) 32_545
N1 C4 1.326(16) .
N2 C4 1.287(17) .
N2 N2 1.358(18) 32_545
N3 C3 1.33(3) 32_545
N3 C3 1.33(3) .
C1 C2 1.40(2) 32_545
C1 C2 1.40(2) .
C1 C1 1.42(5) 2_765
C2 C3 1.34(3) .
